data_2227453
loop_
_publ_author_name
'Badenock, Jeanese C.'
'Jordan, Jason A.'
'Pelkey, Erin T.'
'Gribble, Gordon W.'
'Jasinski, Jerry P.'

_publ_section_title
;
 4-Phenylsulfonyl-2-(<i>p</i>-tolylsulfonyl)-1<i>H</i>,8<i>H</i>-pyrrolo[2,3-<i>b</i>]indole
;
_journal_coeditor_code FL2319
_journal_issue 11
_journal_name_full 'Acta Crystallographica Section E'
_journal_page_first o2757
_journal_page_last o2758
_journal_paper_doi 10.1107/S1600536810039425
_journal_volume 66
_journal_year 2010
_chemical_formula_iupac 'C23 H18 N2 O4 S2'
_chemical_formula_moiety 'C23 H18 N2 O4 S2'
_chemical_formula_sum 'C23 H18 N2 O4 S2'
_chemical_formula_weight 450.51
_chemical_name_systematic
;4-Phenylsulfonyl-2-(<i>p</i>-tolylsulfonyl)-1<i>H</i>,8<i>H</i>-
pyrrolo[2,3-<i>b</i>]indole
;
_space_group_IT_number 2
_symmetry_cell_setting triclinic
_symmetry_space_group_name_Hall '-P 1'
_symmetry_space_group_name_H-M 'P -1'
_atom_sites_solution_hydrogens geom
_atom_sites_solution_primary direct
_atom_sites_solution_secondary difmap
_cell_angle_alpha 73.834(4)
_cell_angle_beta 87.131(3)
_cell_angle_gamma 79.277(4)
_cell_formula_units_Z 2
_cell_length_a 8.1547(3)
_cell_length_b 11.0471(5)
_cell_length_c 11.7185(4)
_cell_measurement_reflns_used 7126
_cell_measurement_temperature 123(2)
_cell_measurement_theta_max 32.6945
_cell_measurement_theta_min 5.0373
_cell_volume 996.22(7)
_computing_cell_refinement '<i>CrysAlis PRO</i> (Oxford Diffraction, 2007)'
_computing_data_collection '<i>CrysAlis PRO</i> (Oxford Diffraction, 2007)'
_computing_data_reduction '<i>CrysAlis RED</i> (Oxford Diffraction, 2007)'
_computing_molecular_graphics '<i>SHELXTL</i> (Sheldrick, 2008)'
_computing_publication_material '<i>SHELXTL</i> (Sheldrick, 2008)'
_computing_structure_refinement '<i>SHELXL97</i> (Sheldrick, 2008)'
_computing_structure_solution '<i>SHELXS97</i> (Sheldrick, 2008)'
_diffrn_ambient_temperature 123(2)
_diffrn_detector_area_resol_mean 10.5081
_diffrn_measured_fraction_theta_full 0.991
_diffrn_measured_fraction_theta_max 0.893
_diffrn_measurement_device_type 'Oxford Diffraction Xcalibur diffractometer with Ruby (Gemini) detector'
_diffrn_measurement_method '\w scans'
_diffrn_radiation_monochromator graphite
_diffrn_radiation_source 'Enhance (Cu) X-ray Source'
_diffrn_radiation_type MoK\a
_diffrn_radiation_wavelength 0.71073
_diffrn_reflns_av_R_equivalents 0.0203
_diffrn_reflns_av_sigmaI/netI 0.0363
_diffrn_reflns_limit_h_max 11
_diffrn_reflns_limit_h_min -11
_diffrn_reflns_limit_k_max 16
_diffrn_reflns_limit_k_min -16
_diffrn_reflns_limit_l_max 13
_diffrn_reflns_limit_l_min -17
_diffrn_reflns_number 12580
_diffrn_reflns_theta_full 25.00
_diffrn_reflns_theta_max 32.77
_diffrn_reflns_theta_min 5.05
_exptl_absorpt_coefficient_mu 0.303
_exptl_absorpt_correction_T_max 1.00000
_exptl_absorpt_correction_T_min 0.98084
_exptl_absorpt_correction_type multi-scan
_exptl_absorpt_process_details
;
(<i>CrysAlisRED</i>; Oxford Diffraction, 2007)
;
_exptl_crystal_colour colorless
_exptl_crystal_density_diffrn 1.502
_exptl_crystal_density_method 'not measured'
_exptl_crystal_description prism
_exptl_crystal_F_000 468
_exptl_crystal_size_max 0.41
_exptl_crystal_size_mid 0.36
_exptl_crystal_size_min 0.29
_refine_diff_density_max 0.522
_refine_diff_density_min -0.329
_refine_ls_extinction_method none
_refine_ls_goodness_of_fit_ref 1.089
_refine_ls_hydrogen_treatment constr
_refine_ls_matrix_type full
_refine_ls_number_parameters 281
_refine_ls_number_reflns 6592
_refine_ls_number_restraints 0
_refine_ls_restrained_S_all 1.089
_refine_ls_R_factor_all 0.0478
_refine_ls_R_factor_gt 0.0360
_refine_ls_shift/su_max 0.000
_refine_ls_shift/su_mean 0.000
_refine_ls_structure_factor_coef Fsqd
_refine_ls_weighting_details 'calc w=1/[\s^2^(Fo^2^)+(0.0572P)^2^+0.0394P] where P=(Fo^2^+2Fc^2^)/3'
_refine_ls_weighting_scheme calc
_refine_ls_wR_factor_gt 0.0988
_refine_ls_wR_factor_ref 0.1028
_reflns_number_gt 5331
_reflns_number_total 6592
_reflns_threshold_expression I>2\s(I)
_cod_data_source_file fl2319.cif
_cod_data_source_block I
_cod_database_code 2227453
_cod_database_fobs_code 2227453

loop_
_symmetry_equiv_pos_as_xyz
'x, y, z'
'-x, -y, -z'

loop_
_atom_site_type_symbol
_atom_site_label
_atom_site_fract_x
_atom_site_fract_y
_atom_site_fract_z
_atom_site_U_iso_or_equiv
_atom_site_adp_type
_atom_site_calc_flag
_atom_site_refinement_flags
_atom_site_occupancy
_atom_site_disorder_assembly
_atom_site_disorder_group
S S1 0.24124(3) 0.40940(3) 0.21069(3) 0.01455(7) Uani d . 1 . .
S S2 0.53714(4) 0.07067(3) 0.67939(3) 0.01540(7) Uani d . 1 . .
O O1 0.28990(11) 0.27445(8) 0.22946(8) 0.01961(18) Uani d . 1 . .
O O2 0.10331(10) 0.48046(9) 0.13513(8) 0.01992(19) Uani d . 1 . .
O O3 0.61740(11) -0.00088(8) 0.59944(8) 0.02005(19) Uani d . 1 . .
O O4 0.63277(11) 0.09255(9) 0.76857(8) 0.02102(19) Uani d . 1 . .
N N1 0.19171(12) 0.42667(9) 0.34605(9) 0.01529(19) Uani d . 1 . .
N N2 0.36818(12) 0.22963(9) 0.48254(9) 0.01541(19) Uani d . 1 . .
H H2B 0.3722 0.1694 0.4462 0.018 Uiso calc R 1 . .
C C1 0.43829(15) 0.21752(11) 0.59259(10) 0.0155(2) Uani d . 1 . .
C C2 0.40399(15) 0.33305(11) 0.62081(11) 0.0169(2) Uani d . 1 . .
H H2A 0.4367 0.3501 0.6906 0.020 Uiso calc R 1 . .
C C3 0.30982(15) 0.42085(11) 0.52414(11) 0.0160(2) Uani d . 1 . .
C C4 0.21746(15) 0.55003(11) 0.47483(11) 0.0161(2) Uani d . 1 . .
C C5 0.18616(17) 0.66151(12) 0.51200(12) 0.0218(3) Uani d . 1 . .
H H5A 0.2306 0.6628 0.5850 0.026 Uiso calc R 1 . .
C C6 0.08910(17) 0.77060(12) 0.44084(12) 0.0242(3) Uani d . 1 . .
H H6A 0.0680 0.8471 0.4653 0.029 Uiso calc R 1 . .
C C7 0.02218(16) 0.76964(12) 0.33428(12) 0.0232(3) Uani d . 1 . .
H H7A -0.0436 0.8457 0.2871 0.028 Uiso calc R 1 . .
C C8 0.04966(15) 0.65990(12) 0.29554(12) 0.0200(2) Uani d . 1 . .
H H8A 0.0027 0.6588 0.2233 0.024 Uiso calc R 1 . .
C C9 0.14851(14) 0.55177(11) 0.36653(11) 0.0159(2) Uani d . 1 . .
C C10 0.29295(14) 0.35350(11) 0.44405(10) 0.0146(2) Uani d . 1 . .
C C11 0.41636(14) 0.48258(11) 0.16669(10) 0.0142(2) Uani d . 1 . .
C C12 0.57366(15) 0.40983(12) 0.20143(11) 0.0186(2) Uani d . 1 . .
H H12A 0.5850 0.3233 0.2480 0.022 Uiso calc R 1 . .
C C13 0.71326(15) 0.46588(13) 0.16684(12) 0.0214(3) Uani d . 1 . .
H H13A 0.8213 0.4177 0.1901 0.026 Uiso calc R 1 . .
C C14 0.69552(16) 0.59186(13) 0.09850(11) 0.0210(3) Uani d . 1 . .
H H14A 0.7918 0.6295 0.0746 0.025 Uiso calc R 1 . .
C C15 0.53830(17) 0.66374(13) 0.06448(12) 0.0214(3) Uani d . 1 . .
H H15A 0.5276 0.7502 0.0176 0.026 Uiso calc R 1 . .
C C16 0.39661(15) 0.60964(12) 0.09882(11) 0.0184(2) Uani d . 1 . .
H H16A 0.2886 0.6584 0.0764 0.022 Uiso calc R 1 . .
C C17 0.37346(15) -0.00606(11) 0.75228(10) 0.0155(2) Uani d . 1 . .
C C18 0.34028(16) -0.00884(12) 0.87037(11) 0.0188(2) Uani d . 1 . .
H H18A 0.4056 0.0289 0.9110 0.023 Uiso calc R 1 . .
C C19 0.21030(16) -0.06741(12) 0.92891(11) 0.0197(2) Uani d . 1 . .
H H19A 0.1885 -0.0706 1.0100 0.024 Uiso calc R 1 . .
C C20 0.11216(15) -0.12121(11) 0.86952(11) 0.0175(2) Uani d . 1 . .
C C21 0.14575(16) -0.11501(12) 0.74970(11) 0.0188(2) Uani d . 1 . .
H H21A 0.0777 -0.1496 0.7080 0.023 Uiso calc R 1 . .
C C22 0.27672(15) -0.05922(11) 0.69078(11) 0.0178(2) Uani d . 1 . .
H H22A 0.3001 -0.0573 0.6101 0.021 Uiso calc R 1 . .
C C23 -0.02767(17) -0.18520(13) 0.93246(13) 0.0244(3) Uani d . 1 . .
H H23A -0.0415 -0.1727 1.0122 0.037 Uiso calc R 1 . .
H H23B -0.0010 -0.2771 0.9388 0.037 Uiso calc R 1 . .
H H23C -0.1315 -0.1475 0.8873 0.037 Uiso calc R 1 . .

loop_
_atom_site_aniso_label
_atom_site_aniso_U_11
_atom_site_aniso_U_22
_atom_site_aniso_U_33
_atom_site_aniso_U_12
_atom_site_aniso_U_13
_atom_site_aniso_U_23
S1 0.01309(13) 0.01663(14) 0.01399(14) -0.00350(10) -0.00090(10) -0.00358(10)
S2 0.01639(14) 0.01312(13) 0.01499(14) -0.00131(10) 0.00004(10) -0.00193(10)
O1 0.0238(4) 0.0173(4) 0.0193(4) -0.0061(3) -0.0006(3) -0.0059(3)
O2 0.0137(4) 0.0273(5) 0.0173(4) -0.0036(3) -0.0034(3) -0.0031(4)
O3 0.0205(4) 0.0163(4) 0.0219(5) -0.0005(3) 0.0043(3) -0.0056(3)
O4 0.0204(4) 0.0218(4) 0.0201(5) -0.0053(4) -0.0037(3) -0.0028(4)
N1 0.0165(5) 0.0145(4) 0.0133(5) -0.0013(4) 0.0001(4) -0.0022(4)
N2 0.0189(5) 0.0120(4) 0.0147(5) -0.0012(4) -0.0003(4) -0.0036(4)
C1 0.0183(5) 0.0139(5) 0.0127(5) -0.0018(4) 0.0003(4) -0.0017(4)
C2 0.0211(6) 0.0146(5) 0.0143(5) -0.0028(4) 0.0004(4) -0.0030(4)
C3 0.0187(5) 0.0139(5) 0.0145(5) -0.0024(4) 0.0018(4) -0.0033(4)
C4 0.0167(5) 0.0141(5) 0.0156(5) -0.0025(4) 0.0029(4) -0.0018(4)
C5 0.0275(7) 0.0167(5) 0.0203(6) -0.0016(5) 0.0019(5) -0.0054(5)
C6 0.0270(7) 0.0148(6) 0.0287(7) 0.0000(5) 0.0040(5) -0.0059(5)
C7 0.0203(6) 0.0169(6) 0.0271(7) 0.0024(5) 0.0020(5) -0.0014(5)
C8 0.0175(6) 0.0186(6) 0.0201(6) 0.0007(5) -0.0008(4) -0.0014(5)
C9 0.0149(5) 0.0143(5) 0.0173(6) -0.0019(4) 0.0040(4) -0.0033(4)
C10 0.0153(5) 0.0134(5) 0.0139(5) -0.0024(4) 0.0013(4) -0.0020(4)
C11 0.0120(5) 0.0178(5) 0.0134(5) -0.0037(4) 0.0006(4) -0.0046(4)
C12 0.0160(5) 0.0184(5) 0.0191(6) -0.0007(4) -0.0011(4) -0.0029(5)
C13 0.0129(5) 0.0288(7) 0.0222(6) -0.0022(5) -0.0004(4) -0.0073(5)
C14 0.0178(6) 0.0301(7) 0.0187(6) -0.0112(5) 0.0043(4) -0.0085(5)
C15 0.0253(6) 0.0202(6) 0.0177(6) -0.0073(5) 0.0011(5) -0.0019(5)
C16 0.0177(5) 0.0188(5) 0.0165(6) -0.0016(4) -0.0013(4) -0.0019(4)
C17 0.0171(5) 0.0114(5) 0.0153(5) -0.0007(4) 0.0000(4) -0.0006(4)
C18 0.0227(6) 0.0174(5) 0.0153(6) -0.0035(5) -0.0030(4) -0.0024(4)
C19 0.0235(6) 0.0200(6) 0.0141(6) -0.0035(5) 0.0010(4) -0.0026(4)
C20 0.0190(6) 0.0128(5) 0.0184(6) -0.0013(4) 0.0013(4) -0.0018(4)
C21 0.0226(6) 0.0151(5) 0.0197(6) -0.0041(4) -0.0003(5) -0.0057(4)
C22 0.0224(6) 0.0148(5) 0.0153(6) -0.0012(4) 0.0018(4) -0.0044(4)
C23 0.0258(7) 0.0244(6) 0.0241(7) -0.0098(5) 0.0058(5) -0.0062(5)

loop_
_atom_type_symbol
_atom_type_description
_atom_type_scat_dispersion_real
_atom_type_scat_dispersion_imag
_atom_type_scat_source
C C 0.0033 0.0016 'International Tables Vol C Tables 4.2.6.8 and 6.1.1.4'
H H 0.0000 0.0000 'International Tables Vol C Tables 4.2.6.8 and 6.1.1.4'
N N 0.0061 0.0033 'International Tables Vol C Tables 4.2.6.8 and 6.1.1.4'
O O 0.0106 0.0060 'International Tables Vol C Tables 4.2.6.8 and 6.1.1.4'
S S 0.1246 0.1234 'International Tables Vol C Tables 4.2.6.8 and 6.1.1.4'

loop_
_geom_angle_atom_site_label_1
_geom_angle_atom_site_label_2
_geom_angle_atom_site_label_3
_geom_angle_site_symmetry_1
_geom_angle_site_symmetry_3
_geom_angle
_geom_angle_publ_flag
O1 S1 O2 . . 121.13(6) ?
O1 S1 N1 . . 104.32(5) ?
O2 S1 N1 . . 106.30(5) ?
O1 S1 C11 . . 109.10(5) ?
O2 S1 C11 . . 109.09(5) ?
N1 S1 C11 . . 105.77(5) ?
O4 S2 O3 . . 120.17(6) ?
O4 S2 C1 . . 108.32(6) ?
O3 S2 C1 . . 107.11(6) ?
O4 S2 C17 . . 107.49(6) ?
O3 S2 C17 . . 107.91(6) ?
C1 S2 C17 . . 104.84(6) ?
C10 N1 C9 . . 103.92(10) ?
C10 N1 S1 . . 119.83(8) ?
C9 N1 S1 . . 121.49(8) ?
C10 N2 C1 . . 105.31(10) ?
C10 N2 H2B . . 127.3 ?
C1 N2 H2B . . 127.3 ?
C2 C1 N2 . . 110.47(10) ?
C2 C1 S2 . . 128.02(10) ?
N2 C1 S2 . . 121.31(9) ?
C1 C2 C3 . . 105.85(11) ?
C1 C2 H2A . . 127.1 ?
C3 C2 H2A . . 127.1 ?
C10 C3 C2 . . 106.48(10) ?
C10 C3 C4 . . 106.28(10) ?
C2 C3 C4 . . 147.16(12) ?
C5 C4 C9 . . 118.78(11) ?
C5 C4 C3 . . 134.52(12) ?
C9 C4 C3 . . 106.70(10) ?
C6 C5 C4 . . 119.01(13) ?
C6 C5 H5A . . 120.5 ?
C4 C5 H5A . . 120.5 ?
C5 C6 C7 . . 121.04(12) ?
C5 C6 H6A . . 119.5 ?
C7 C6 H6A . . 119.5 ?
C8 C7 C6 . . 121.29(12) ?
C8 C7 H7A . . 119.4 ?
C6 C7 H7A . . 119.4 ?
C7 C8 C9 . . 117.26(12) ?
C7 C8 H8A . . 121.4 ?
C9 C8 H8A . . 121.4 ?
C8 C9 C4 . . 122.62(11) ?
C8 C9 N1 . . 127.30(11) ?
C4 C9 N1 . . 110.05(10) ?
N2 C10 C3 . . 111.89(11) ?
N2 C10 N1 . . 134.91(11) ?
C3 C10 N1 . . 112.99(10) ?
C16 C11 C12 . . 121.61(11) ?
C16 C11 S1 . . 120.24(9) ?
C12 C11 S1 . . 118.15(9) ?
C13 C12 C11 . . 118.89(11) ?
C13 C12 H12A . . 120.6 ?
C11 C12 H12A . . 120.6 ?
C14 C13 C12 . . 120.11(12) ?
C14 C13 H13A . . 119.9 ?
C12 C13 H13A . . 119.9 ?
C13 C14 C15 . . 120.63(12) ?
C13 C14 H14A . . 119.7 ?
C15 C14 H14A . . 119.7 ?
C14 C15 C16 . . 120.20(12) ?
C14 C15 H15A . . 119.9 ?
C16 C15 H15A . . 119.9 ?
C15 C16 C11 . . 118.56(11) ?
C15 C16 H16A . . 120.7 ?
C11 C16 H16A . . 120.7 ?
C18 C17 C22 . . 120.89(11) ?
C18 C17 S2 . . 118.71(10) ?
C22 C17 S2 . . 120.37(9) ?
C17 C18 C19 . . 119.56(12) ?
C17 C18 H18A . . 120.2 ?
C19 C18 H18A . . 120.2 ?
C20 C19 C18 . . 120.61(12) ?
C20 C19 H19A . . 119.7 ?
C18 C19 H19A . . 119.7 ?
C19 C20 C21 . . 118.85(11) ?
C19 C20 C23 . . 120.83(11) ?
C21 C20 C23 . . 120.31(12) ?
C22 C21 C20 . . 121.23(12) ?
C22 C21 H21A . . 119.4 ?
C20 C21 H21A . . 119.4 ?
C21 C22 C17 . . 118.83(11) ?
C21 C22 H22A . . 120.6 ?
C17 C22 H22A . . 120.6 ?
C20 C23 H23A . . 109.5 ?
C20 C23 H23B . . 109.5 ?
H23A C23 H23B . . 109.5 ?
C20 C23 H23C . . 109.5 ?
H23A C23 H23C . . 109.5 ?
H23B C23 H23C . . 109.5 ?

loop_
_geom_bond_atom_site_label_1
_geom_bond_atom_site_label_2
_geom_bond_site_symmetry_2
_geom_bond_distance
_geom_bond_publ_flag
S1 O1 . 1.4263(9) ?
S1 O2 . 1.4316(9) ?
S1 N1 . 1.6707(10) ?
S1 C11 . 1.7557(12) ?
S2 O4 . 1.4322(9) ?
S2 O3 . 1.4455(9) ?
S2 C1 . 1.7300(12) ?
S2 C17 . 1.7701(12) ?
N1 C10 . 1.4084(15) ?
N1 C9 . 1.4446(15) ?
N2 C10 . 1.3506(14) ?
N2 C1 . 1.3990(15) ?
N2 H2B . 0.8800 ?
C1 C2 . 1.3818(17) ?
C2 C3 . 1.4184(17) ?
C2 H2A . 0.9500 ?
C3 C10 . 1.3760(17) ?
C3 C4 . 1.4567(16) ?
C4 C5 . 1.3937(18) ?
C4 C9 . 1.4075(17) ?
C5 C6 . 1.3877(18) ?
C5 H5A . 0.9500 ?
C6 C7 . 1.391(2) ?
C6 H6A . 0.9500 ?
C7 C8 . 1.3861(19) ?
C7 H7A . 0.9500 ?
C8 C9 . 1.3871(16) ?
C8 H8A . 0.9500 ?
C11 C16 . 1.3914(16) ?
C11 C12 . 1.3941(16) ?
C12 C13 . 1.3856(18) ?
C12 H12A . 0.9500 ?
C13 C14 . 1.3839(19) ?
C13 H13A . 0.9500 ?
C14 C15 . 1.3889(18) ?
C14 H14A . 0.9500 ?
C15 C16 . 1.3895(18) ?
C15 H15A . 0.9500 ?
C16 H16A . 0.9500 ?
C17 C18 . 1.3896(17) ?
C17 C22 . 1.3970(17) ?
C18 C19 . 1.3958(17) ?
C18 H18A . 0.9500 ?
C19 C20 . 1.3932(18) ?
C19 H19A . 0.9500 ?
C20 C21 . 1.4022(17) ?
C20 C23 . 1.5065(17) ?
C21 C22 . 1.3897(17) ?
C21 H21A . 0.9500 ?
C22 H22A . 0.9500 ?
C23 H23A . 0.9800 ?
C23 H23B . 0.9800 ?
C23 H23C . 0.9800 ?

loop_
_geom_hbond_atom_site_label_D
_geom_hbond_atom_site_label_H
_geom_hbond_atom_site_label_A
_geom_hbond_site_symmetry_A
_geom_hbond_distance_DH
_geom_hbond_distance_HA
_geom_hbond_distance_DA
_geom_hbond_angle_DHA
N2 H2B O3 2_656 0.88 2.06 2.9244(14) 166.7
C13 H13A O2 1_655 0.95 2.53 3.2125(15) 129.3
C22 H22A O3 2_656 0.95 2.45 3.3786(15) 165.0

loop_
_geom_torsion_atom_site_label_1
_geom_torsion_atom_site_label_2
_geom_torsion_atom_site_label_3
_geom_torsion_atom_site_label_4
_geom_torsion_site_symmetry_1
_geom_torsion_site_symmetry_2
_geom_torsion_site_symmetry_3
_geom_torsion_site_symmetry_4
_geom_torsion
_geom_torsion_publ_flag
O1 S1 N1 C10 . . . . 42.28(10) ?
O2 S1 N1 C10 . . . . 171.37(9) ?
C11 S1 N1 C10 . . . . -72.74(10) ?
O1 S1 N1 C9 . . . . 174.84(9) ?
O2 S1 N1 C9 . . . . -56.07(10) ?
C11 S1 N1 C9 . . . . 59.82(10) ?
C10 N2 C1 C2 . . . . 0.64(13) ?
C10 N2 C1 S2 . . . . 175.91(9) ?
O4 S2 C1 C2 . . . . -20.80(13) ?
O3 S2 C1 C2 . . . . -151.78(11) ?
C17 S2 C1 C2 . . . . 93.73(12) ?
O4 S2 C1 N2 . . . . 164.83(9) ?
O3 S2 C1 N2 . . . . 33.85(11) ?
C17 S2 C1 N2 . . . . -80.63(10) ?
N2 C1 C2 C3 . . . . -0.43(14) ?
S2 C1 C2 C3 . . . . -175.30(9) ?
C1 C2 C3 C10 . . . . 0.05(13) ?
C1 C2 C3 C4 . . . . 176.14(18) ?
C10 C3 C4 C5 . . . . 179.76(14) ?
C2 C3 C4 C5 . . . . 3.7(3) ?
C10 C3 C4 C9 . . . . 0.47(13) ?
C2 C3 C4 C9 . . . . -175.62(18) ?
C9 C4 C5 C6 . . . . -0.39(18) ?
C3 C4 C5 C6 . . . . -179.62(13) ?
C4 C5 C6 C7 . . . . 0.5(2) ?
C5 C6 C7 C8 . . . . 0.1(2) ?
C6 C7 C8 C9 . . . . -0.90(19) ?
C7 C8 C9 C4 . . . . 1.05(18) ?
C7 C8 C9 N1 . . . . 178.71(12) ?
C5 C4 C9 C8 . . . . -0.41(18) ?
C3 C4 C9 C8 . . . . 179.01(11) ?
C5 C4 C9 N1 . . . . -178.44(11) ?
C3 C4 C9 N1 . . . . 0.99(13) ?
C10 N1 C9 C8 . . . . -179.91(11) ?
S1 N1 C9 C8 . . . . 41.26(16) ?
C10 N1 C9 C4 . . . . -2.01(12) ?
S1 N1 C9 C4 . . . . -140.84(9) ?
C1 N2 C10 C3 . . . . -0.61(13) ?
C1 N2 C10 N1 . . . . -174.88(12) ?
C2 C3 C10 N2 . . . . 0.36(14) ?
C4 C3 C10 N2 . . . . -177.43(10) ?
C2 C3 C10 N1 . . . . 175.95(10) ?
C4 C3 C10 N1 . . . . -1.84(13) ?
C9 N1 C10 N2 . . . . 176.61(13) ?
S1 N1 C10 N2 . . . . -43.72(18) ?
C9 N1 C10 C3 . . . . 2.39(13) ?
S1 N1 C10 C3 . . . . 142.06(9) ?
O1 S1 C11 C16 . . . . 154.12(10) ?
O2 S1 C11 C16 . . . . 19.79(12) ?
N1 S1 C11 C16 . . . . -94.18(11) ?
O1 S1 C11 C12 . . . . -25.73(11) ?
O2 S1 C11 C12 . . . . -160.07(10) ?
N1 S1 C11 C12 . . . . 85.96(11) ?
C16 C11 C12 C13 . . . . -0.25(19) ?
S1 C11 C12 C13 . . . . 179.61(10) ?
C11 C12 C13 C14 . . . . -0.3(2) ?
C12 C13 C14 C15 . . . . 0.4(2) ?
C13 C14 C15 C16 . . . . 0.0(2) ?
C14 C15 C16 C11 . . . . -0.49(19) ?
C12 C11 C16 C15 . . . . 0.64(19) ?
S1 C11 C16 C15 . . . . -179.22(10) ?
O4 S2 C17 C18 . . . . 12.96(11) ?
O3 S2 C17 C18 . . . . 143.93(9) ?
C1 S2 C17 C18 . . . . -102.15(10) ?
O4 S2 C17 C22 . . . . -168.94(9) ?
O3 S2 C17 C22 . . . . -37.97(11) ?
C1 S2 C17 C22 . . . . 75.95(11) ?
C22 C17 C18 C19 . . . . 1.07(17) ?
S2 C17 C18 C19 . . . . 179.16(9) ?
C17 C18 C19 C20 . . . . -1.00(18) ?
C18 C19 C20 C21 . . . . -0.28(18) ?
C18 C19 C20 C23 . . . . 179.65(11) ?
C19 C20 C21 C22 . . . . 1.53(18) ?
C23 C20 C21 C22 . . . . -178.40(11) ?
C20 C21 C22 C17 . . . . -1.47(18) ?
C18 C17 C22 C21 . . . . 0.15(17) ?
S2 C17 C22 C21 . . . . -177.91(9) ?

loop_
_cod_related_entry_id
_cod_related_entry_database
_cod_related_entry_code
1 ChemSpider 30656225
